data_4310010
loop_
_publ_author_name
'F. Albert Cotton'
'Carlos A. Murillo'
'Salah E. Stiriba'
'Xiaoping Wang'
'Rongmin Yu'

_publ_section_title
;
Chiral Organometallic Triangles with Rh-Rh Bonds. 2. Compounds Prepared
from Enantiopure cis-Rh2(C6H4PPh2)2(OAc)2(HOAc)2 and Their Catalytic
Potentials
;
_journal_name_full 'Inorganic Chemistry'
_journal_page_first 8223
_journal_page_last 8233
_journal_paper_doi 10.1021/ic051282c
_journal_volume 44
_journal_year 2005
_chemical_formula_moiety 'C172 H132 N4 O12 P6 Cl4 Rh6, 7(C H4 O), 5(C H2 Cl2)'
_chemical_formula_sum 'C184 H170 Cl14 N4 O19 P6 Rh6'
_chemical_formula_weight 4040.82
_chemical_name_systematic
; 
 ? 
;
_space_group_IT_number 20
_symmetry_cell_setting orthorhombic
_symmetry_space_group_name_Hall 'C 2c 2'
_symmetry_space_group_name_H-M 'C 2 2 21'
_atom_sites_solution_hydrogens geom
_atom_sites_solution_primary direct
_atom_sites_solution_secondary difmap
_audit_creation_method SHELXL-97
_cell_angle_alpha 90.00
_cell_angle_beta 90.00
_cell_angle_gamma 90.00
_cell_formula_units_Z 4
_cell_length_a 24.069(2)
_cell_length_b 36.637(3)
_cell_length_c 22.2568(19)
_cell_measurement_reflns_used 7479
_cell_measurement_temperature 173(2)
_cell_measurement_theta_max 22.55
_cell_measurement_theta_min 2.22
_cell_volume 19626(3)
_computing_cell_refinement SAINT
_computing_data_collection SMART
_computing_data_reduction SAINT
_computing_molecular_graphics 'SHELXTL (Siemens, 1996)'
_computing_publication_material CIFTAB
_computing_structure_refinement 'SHELXL-97 (Sheldrick, 1997)'
_computing_structure_solution 'SHELXS-97 (Sheldrick, 1990)'
_diffrn_ambient_temperature 173(2)
_diffrn_detector_area_resol_mean 0
_diffrn_measured_fraction_theta_full 0.996
_diffrn_measured_fraction_theta_max 0.996
_diffrn_measurement_device_type 'Bruker SMART 1000'
_diffrn_measurement_method '\w scans'
_diffrn_radiation_monochromator graphite
_diffrn_radiation_source 'Normal-focus sealed tube'
_diffrn_radiation_type MoK\a
_diffrn_radiation_wavelength 0.71073
_diffrn_reflns_av_R_equivalents 0.0657
_diffrn_reflns_av_sigmaI/netI 0.0655
_diffrn_reflns_limit_h_max 24
_diffrn_reflns_limit_h_min -25
_diffrn_reflns_limit_k_max 39
_diffrn_reflns_limit_k_min -39
_diffrn_reflns_limit_l_max 14
_diffrn_reflns_limit_l_min -24
_diffrn_reflns_number 41234
_diffrn_reflns_theta_full 22.55
_diffrn_reflns_theta_max 22.55
_diffrn_reflns_theta_min 1.69
_diffrn_standards_decay_% 0
_diffrn_standards_interval_count 0
_diffrn_standards_interval_time 0
_diffrn_standards_number 0
_exptl_absorpt_coefficient_mu 0.791
_exptl_absorpt_correction_T_max 0.8148
_exptl_absorpt_correction_T_min 0.7859
_exptl_absorpt_correction_type multi-scan
_exptl_absorpt_process_details sadabs
_exptl_crystal_colour red
_exptl_crystal_density_diffrn 1.368
_exptl_crystal_density_method 'not measured'
_exptl_crystal_description block
_exptl_crystal_F_000 8208
_exptl_crystal_size_max 0.32
_exptl_crystal_size_mid 0.28
_exptl_crystal_size_min 0.27
_refine_diff_density_max 1.798
_refine_diff_density_min -0.795
_refine_diff_density_rms 0.143
_refine_ls_abs_structure_details 'Flack H D (1983), Acta Cryst. A39, 876-881'
_refine_ls_abs_structure_Flack 0.03(5)
_refine_ls_extinction_method none
_refine_ls_goodness_of_fit_ref 1.101
_refine_ls_hydrogen_treatment noref
_refine_ls_matrix_type full
_refine_ls_number_parameters 1084
_refine_ls_number_reflns 12879
_refine_ls_number_restraints 11
_refine_ls_restrained_S_all 1.101
_refine_ls_R_factor_all 0.0819
_refine_ls_R_factor_gt 0.0611
_refine_ls_shift/su_max 0.001
_refine_ls_shift/su_mean 0.000
_refine_ls_structure_factor_coef Fsqd
_refine_ls_weighting_details 'calc w=1/[\s^2^(Fo^2^)+(0.0908P)^2^+131.4473P] where P=(Fo^2^+2Fc^2^)/3'
_refine_ls_weighting_scheme calc
_refine_ls_wR_factor_gt 0.1567
_refine_ls_wR_factor_ref 0.1758
_reflns_number_gt 10798
_reflns_number_total 12879
_reflns_threshold_expression >2sigma(I)
_cod_data_source_file ic051282csi20050729_010330_07.cif
_cod_data_source_block RRR5
_cod_database_code 4310010

loop_
_symmetry_equiv_pos_as_xyz
'x, y, z'
'-x, -y, z+1/2'
'-x, y, -z+1/2'
'x, -y, -z'
'x+1/2, y+1/2, z'
'-x+1/2, -y+1/2, z+1/2'
'-x+1/2, y+1/2, -z+1/2'
'x+1/2, -y+1/2, -z'

loop_
_atom_site_label
_atom_site_type_symbol
_atom_site_fract_x
_atom_site_fract_y
_atom_site_fract_z
_atom_site_U_iso_or_equiv
_atom_site_adp_type
_atom_site_occupancy
_atom_site_symmetry_multiplicity
_atom_site_calc_flag
_atom_site_refinement_flags
_atom_site_disorder_assembly
_atom_site_disorder_group
Rh1 Rh -0.87867(3) -0.21232(2) 1.04197(4) 0.0312(2) Uani 1 1 d . . .
Rh2 Rh -0.86521(3) -0.20539(2) 0.93013(4) 0.0333(2) Uani 1 1 d . A .
Rh3 Rh -1.42540(3) 0.00603(2) 0.94406(4) 0.0313(2) Uani 1 1 d . . .
P1 P -0.78902(11) -0.22315(7) 1.04811(14) 0.0349(6) Uani 1 1 d . A .
P2 P -0.89810(11) -0.26080(7) 0.91912(13) 0.0353(7) Uani 1 1 d . . .
P3 P -1.49776(11) 0.04228(7) 0.95644(14) 0.0349(7) Uani 1 1 d . . .
O1 O -0.9648(3) -0.2020(2) 1.0251(4) 0.0442(19) Uani 1 1 d . A .
O2 O -0.9452(3) -0.1789(2) 0.9343(4) 0.048(2) Uani 1 1 d . . .
O3 O -1.3519(3) -0.02752(19) 0.9406(4) 0.0410(18) Uani 1 1 d . A .
O4 O -1.3669(3) 0.04975(19) 0.9686(3) 0.0432(18) Uani 1 1 d . . .
O5 O -0.8707(3) -0.15274(16) 1.0389(3) 0.0384(17) Uani 1 1 d . A .
O6 O -0.8330(3) -0.15277(18) 0.9477(4) 0.0457(19) Uani 1 1 d . . .
N2 N -1.4011(4) 0.0233(3) 0.8505(5) 0.045(2) Uani 1 1 d . . .
C1 C -0.7604(4) -0.2374(3) 0.9777(5) 0.037(3) Uani 1 1 d . . .
C2 C -0.7893(4) -0.2269(3) 0.9276(5) 0.032(2) Uani 1 1 d . A .
C3 C -0.7629(5) -0.2325(4) 0.8708(6) 0.054(3) Uani 1 1 d . . .
H3A H -0.7810 -0.2250 0.8349 0.064 Uiso 1 1 calc R A .
C4 C -0.7099(5) -0.2490(4) 0.8677(6) 0.061(4) Uani 1 1 d . A .
H4A H -0.6916 -0.2512 0.8301 0.074 Uiso 1 1 calc R . .
C5 C -0.6850(5) -0.2615(4) 0.9179(6) 0.057(4) Uani 1 1 d . . .
H5A H -0.6515 -0.2752 0.9145 0.068 Uiso 1 1 calc R A .
C6 C -0.7073(5) -0.2550(3) 0.9743(6) 0.051(3) Uani 1 1 d . A .
H6A H -0.6879 -0.2620 1.0097 0.062 Uiso 1 1 calc R . .
C7 C -0.7625(4) -0.2572(3) 1.1014(5) 0.039(3) Uani 1 1 d . . .
C8 C -0.7682(5) -0.2934(4) 1.0885(6) 0.054(3) Uani 1 1 d . A .
H8A H -0.7842 -0.3004 1.0512 0.064 Uiso 1 1 calc R . .
C9 C -0.7511(5) -0.3209(4) 1.1290(7) 0.060(4) Uani 1 1 d . . .
H9A H -0.7558 -0.3461 1.1200 0.072 Uiso 1 1 calc R A .
C10 C -0.7276(6) -0.3097(5) 1.1815(8) 0.090(6) Uani 1 1 d . A .
H10A H -0.7152 -0.3275 1.2094 0.107 Uiso 1 1 calc R . .
C11 C -0.7213(6) -0.2724(4) 1.1956(7) 0.070(4) Uani 1 1 d . . .
H11A H -0.7049 -0.2653 1.2327 0.084 Uiso 1 1 calc R A .
C12 C -0.7383(5) -0.2473(3) 1.1567(6) 0.050(3) Uani 1 1 d . A .
H12A H -0.7342 -0.2221 1.1664 0.061 Uiso 1 1 calc R . .
C13 C -0.7506(3) -0.18166(18) 1.0680(4) 0.046(3) Uani 1 1 d G . .
C14 C -0.7016(3) -0.1724(2) 1.0387(4) 0.060(4) Uani 1 1 d G A .
H14A H -0.6880 -0.1873 1.0071 0.072 Uiso 1 1 calc R . .
C15 C -0.6726(3) -0.1412(2) 1.0557(4) 0.076(4) Uani 1 1 d G A .
H15A H -0.6391 -0.1349 1.0357 0.091 Uiso 1 1 calc R . .
C16 C -0.6926(4) -0.11938(19) 1.1020(4) 0.071(4) Uani 1 1 d G A .
H16A H -0.6728 -0.0981 1.1136 0.085 Uiso 1 1 calc R . .
C17 C -0.7416(4) -0.1287(2) 1.1312(3) 0.060(4) Uani 1 1 d G A .
H17A H -0.7553 -0.1138 1.1629 0.072 Uiso 1 1 calc R . .
C18 C -0.7706(3) -0.1598(2) 1.1143(3) 0.051(3) Uani 1 1 d G A .
H18A H -0.8041 -0.1662 1.1343 0.061 Uiso 1 1 calc R . .
C19 C -0.8964(4) -0.2862(3) 0.9876(5) 0.036(2) Uani 1 1 d . A .
C20 C -0.8921(3) -0.2668(3) 1.0416(5) 0.032(3) Uani 1 1 d . A .
C21 C -0.8982(4) -0.2866(3) 1.0953(5) 0.044(3) Uani 1 1 d . . .
H21A H -0.8965 -0.2739 1.1325 0.052 Uiso 1 1 calc R A .
C22 C -0.9065(5) -0.3235(3) 1.0957(6) 0.054(3) Uani 1 1 d . A .
H22A H -0.9112 -0.3359 1.1329 0.065 Uiso 1 1 calc R . .
C23 C -0.9081(5) -0.3436(3) 1.0415(6) 0.054(3) Uani 1 1 d . . .
H23A H -0.9119 -0.3694 1.0416 0.065 Uiso 1 1 calc R A .
C24 C -0.9038(5) -0.3243(3) 0.9879(6) 0.053(3) Uani 1 1 d . A .
H24A H -0.9059 -0.3370 0.9509 0.063 Uiso 1 1 calc R . .
C25 C -0.8643(4) -0.2892(3) 0.8632(5) 0.039(3) Uani 1 1 d . A .
C26 C -0.8799(5) -0.2899(3) 0.8035(5) 0.049(3) Uani 1 1 d . . .
H26A H -0.9102 -0.2755 0.7899 0.059 Uiso 1 1 calc R A .
C27 C -0.8505(6) -0.3120(3) 0.7632(6) 0.053(3) Uani 1 1 d . A .
H27A H -0.8618 -0.3124 0.7223 0.064 Uiso 1 1 calc R . .
C28 C -0.8066(6) -0.3329(3) 0.7799(7) 0.064(4) Uani 1 1 d . . .
H28A H -0.7862 -0.3467 0.7512 0.077 Uiso 1 1 calc R A .
C29 C -0.7926(6) -0.3334(4) 0.8395(7) 0.069(4) Uani 1 1 d . A .
H29A H -0.7636 -0.3490 0.8530 0.082 Uiso 1 1 calc R . .
C30 C -0.8205(6) -0.3112(4) 0.8808(6) 0.060(4) Uani 1 1 d . . .
H30A H -0.8092 -0.3112 0.9217 0.072 Uiso 1 1 calc R A .
C31 C -0.9720(2) -0.2611(2) 0.8963(4) 0.049(3) Uani 1 1 d G A .
C32 C -1.0113(4) -0.2824(2) 0.9258(4) 0.067(4) Uani 1 1 d G . .
H32A H -1.0001 -0.2983 0.9572 0.080 Uiso 1 1 calc R A .
C33 C -1.0669(3) -0.2804(3) 0.9092(5) 0.091(5) Uani 1 1 d G A .
H33A H -1.0937 -0.2950 0.9293 0.110 Uiso 1 1 calc R . .
C34 C -1.0832(3) -0.2571(3) 0.8632(5) 0.105(7) Uani 1 1 d G . .
H34A H -1.1212 -0.2558 0.8519 0.126 Uiso 1 1 calc R A .
C35 C -1.0440(4) -0.2358(3) 0.8338(4) 0.094(6) Uani 1 1 d G A .
H35A H -1.0551 -0.2199 0.8023 0.113 Uiso 1 1 calc R . .
C36 C -0.9884(4) -0.2378(2) 0.8503(4) 0.069(4) Uani 1 1 d G . .
H36A H -0.9615 -0.2232 0.8302 0.083 Uiso 1 1 calc R A .
C37 C -1.4971(4) 0.0603(3) 1.0336(5) 0.036(3) Uani 1 1 d . . .
C38 C -1.4693(4) 0.0395(3) 1.0756(5) 0.034(2) Uani 1 1 d . . .
C39 C -1.4675(5) 0.0536(3) 1.1347(5) 0.044(3) Uani 1 1 d . . .
H39A H -1.4488 0.0404 1.1653 0.053 Uiso 1 1 calc R . .
C40 C -1.4920(6) 0.0855(4) 1.1478(6) 0.062(4) Uani 1 1 d . . .
H40A H -1.4909 0.0942 1.1880 0.075 Uiso 1 1 calc R . .
C41 C -1.5186(6) 0.1061(3) 1.1051(7) 0.065(4) Uani 1 1 d . . .
H41A H -1.5356 0.1286 1.1155 0.078 Uiso 1 1 calc R . .
C42 C -1.5200(5) 0.0936(3) 1.0479(6) 0.045(3) Uani 1 1 d . . .
H42A H -1.5370 0.1079 1.0174 0.054 Uiso 1 1 calc R . .
C43 C -1.4972(5) 0.0831(3) 0.9080(5) 0.035(3) Uani 1 1 d . . .
C44 C -1.5432(5) 0.0973(3) 0.8835(6) 0.056(3) Uani 1 1 d . . .
H44A H -1.5784 0.0874 0.8939 0.068 Uiso 1 1 calc R . .
C45 C -1.5403(6) 0.1271(3) 0.8419(8) 0.073(5) Uani 1 1 d . . .
H45A H -1.5730 0.1367 0.8240 0.087 Uiso 1 1 calc R . .
C46 C -1.4896(7) 0.1412(3) 0.8285(7) 0.064(4) Uani 1 1 d . . .
H46A H -1.4872 0.1612 0.8015 0.077 Uiso 1 1 calc R . .
C47 C -1.4424(6) 0.1276(3) 0.8528(5) 0.051(3) Uani 1 1 d . . .
H47A H -1.4075 0.1380 0.8427 0.061 Uiso 1 1 calc R . .
C48 C -1.4453(4) 0.0982(3) 0.8927(5) 0.044(3) Uani 1 1 d . . .
H48A H -1.4122 0.0884 0.9095 0.053 Uiso 1 1 calc R . .
C49 C -1.5695(4) 0.0277(3) 0.9429(6) 0.045(3) Uani 1 1 d . . .
C50 C -1.6135(5) 0.0418(3) 0.9750(6) 0.054(3) Uani 1 1 d . . .
H50A H -1.6067 0.0564 1.0095 0.065 Uiso 1 1 calc R . .
C51 C -1.6679(5) 0.0348(4) 0.9572(9) 0.077(5) Uani 1 1 d . . .
H51A H -1.6980 0.0450 0.9791 0.092 Uiso 1 1 calc R . .
C52 C -1.6781(6) 0.0133(5) 0.9085(9) 0.083(5) Uani 1 1 d . . .
H52A H -1.7154 0.0083 0.8973 0.099 Uiso 1 1 calc R . .
C53 C -1.6361(6) -0.0010(4) 0.8756(8) 0.075(4) Uani 1 1 d . . .
H53A H -1.6436 -0.0153 0.8409 0.090 Uiso 1 1 calc R . .
C54 C -1.5808(5) 0.0058(3) 0.8939(5) 0.046(3) Uani 1 1 d . . .
H54A H -1.5510 -0.0049 0.8721 0.055 Uiso 1 1 calc R . .
C55 C -0.9776(4) -0.1841(3) 0.9794(6) 0.038(3) Uani 1 1 d . A .
C56 C -1.0344(5) -0.1681(3) 0.9765(6) 0.045(3) Uani 1 1 d . . .
C57 C -1.0546(5) -0.1536(4) 0.9243(6) 0.059(4) Uani 1 1 d . A .
H57A H -1.0337 -0.1556 0.8883 0.070 Uiso 1 1 calc R . .
C58 C -1.1069(5) -0.1355(4) 0.9237(7) 0.067(4) Uani 1 1 d . . .
H58A H -1.1202 -0.1249 0.8875 0.081 Uiso 1 1 calc R A .
C59 C -1.1376(5) -0.1333(3) 0.9742(6) 0.053(3) Uani 1 1 d . A .
C60 C -1.1173(5) -0.1482(3) 1.0282(6) 0.056(3) Uani 1 1 d . . .
H60A H -1.1378 -0.1460 1.0645 0.067 Uiso 1 1 calc R A .
C61 C -1.0667(5) -0.1661(4) 1.0271(7) 0.061(4) Uani 1 1 d . A .
H61A H -1.0538 -0.1775 1.0629 0.073 Uiso 1 1 calc R . .
C62 C -1.1914(4) -0.1120(3) 0.9741(6) 0.045(3) Uani 1 1 d . . .
C63 C -1.1985(4) -0.0820(3) 0.9388(6) 0.056(3) Uani 1 1 d . A .
H63A H -1.1697 -0.0750 0.9121 0.067 Uiso 1 1 calc R . .
C64 C -1.2466(5) -0.0617(3) 0.9412(6) 0.059(4) Uani 1 1 d . . .
H64A H -1.2511 -0.0412 0.9155 0.070 Uiso 1 1 calc R A .
C65 C -1.2882(4) -0.0711(3) 0.9809(6) 0.045(3) Uani 1 1 d . A .
C66 C -1.2826(5) -0.1015(3) 1.0156(6) 0.053(3) Uani 1 1 d . . .
H66A H -1.3120 -0.1087 1.0414 0.063 Uiso 1 1 calc R A .
C67 C -1.2348(4) -0.1217(3) 1.0134(6) 0.045(3) Uani 1 1 d . A .
H67A H -1.2309 -0.1425 1.0386 0.054 Uiso 1 1 calc R . .
C68 C -1.3410(4) -0.0473(3) 0.9838(6) 0.042(3) Uani 1 1 d . . .
C69 C -0.8494(4) -0.1375(3) 0.9949(5) 0.032(2) Uani 1 1 d . A .
C70 C -0.8426(4) -0.0968(3) 0.9969(6) 0.039(3) Uani 1 1 d . . .
C71 C -0.8256(5) -0.0772(3) 0.9496(6) 0.051(3) Uani 1 1 d . A .
H71A H -0.8150 -0.0899 0.9142 0.062 Uiso 1 1 calc R . .
C72 C -0.8224(6) -0.0394(3) 0.9493(7) 0.063(4) Uani 1 1 d . . .
H72A H -0.8100 -0.0268 0.9145 0.075 Uiso 1 1 calc R A .
C73 C -0.8371(5) -0.0209(3) 0.9994(6) 0.055(3) Uani 1 1 d . . .
C74 C -0.8527(6) -0.0398(3) 1.0516(6) 0.058(3) Uani 1 1 d . . .
H74A H -0.8613 -0.0270 1.0876 0.070 Uiso 1 1 calc R A .
C75 C -0.8554(5) -0.0773(3) 1.0495(6) 0.049(3) Uani 1 1 d . A .
H75A H -0.8662 -0.0903 1.0845 0.059 Uiso 1 1 calc R . .
N1A N -0.9017(12) -0.2011(7) 1.1346(14) 0.039(4) Uani 0.65(6) 1 d PG A 1
C76A C -0.8793(14) -0.2186(7) 1.1844(16) 0.050(7) Uani 0.65(6) 1 d PG A 1
H76A H -0.8597 -0.2410 1.1796 0.060 Uiso 0.65(6) 1 calc PR A 1
C77A C -0.8854(18) -0.2035(11) 1.2413(14) 0.125(11) Uani 0.65(6) 1 d PG A 1
H77A H -0.8701 -0.2155 1.2753 0.150 Uiso 0.65(6) 1 calc PR A 1
C78A C -0.914(2) -0.1708(12) 1.2484(16) 0.28(3) Uani 0.65(6) 1 d PG A 1
H78A H -0.9183 -0.1605 1.2873 0.333 Uiso 0.65(6) 1 calc PR A 1
C79A C -0.936(2) -0.1533(9) 1.199(2) 0.118(18) Uani 0.65(6) 1 d PG A 1
H79A H -0.9560 -0.1310 1.2035 0.142 Uiso 0.65(6) 1 calc PR A 1
C80A C -0.9303(15) -0.1684(9) 1.1417(18) 0.046(7) Uani 0.65(6) 1 d PG A 1
H80A H -0.9456 -0.1564 1.1077 0.056 Uiso 0.65(6) 1 calc PR A 1
N1B N -0.894(2) -0.2015(15) 1.141(3) 0.039(4) Uani 0.35(6) 1 d PG A 2
C76B C -0.863(2) -0.2099(16) 1.192(3) 0.050(7) Uani 0.35(6) 1 d PG A 2
H76B H -0.8314 -0.2250 1.1884 0.060 Uiso 0.35(6) 1 calc PR A 2
C77B C -0.879(3) -0.196(2) 1.247(3) 0.125(11) Uani 0.35(6) 1 d PG A 2
H77B H -0.8579 -0.2019 1.2822 0.150 Uiso 0.35(6) 1 calc PR A 2
C78B C -0.926(4) -0.174(3) 1.252(3) 0.28(3) Uani 0.35(6) 1 d PG A 2
H78B H -0.9365 -0.1646 1.2902 0.333 Uiso 0.35(6) 1 calc PR A 2
C79B C -0.957(3) -0.166(2) 1.201(4) 0.118(18) Uani 0.35(6) 1 d PG A 2
H79B H -0.9886 -0.1505 1.2046 0.142 Uiso 0.35(6) 1 calc PR A 2
C80B C -0.941(2) -0.1794(18) 1.146(3) 0.046(7) Uani 0.35(6) 1 d PG A 2
H80B H -0.9621 -0.1736 1.1109 0.056 Uiso 0.35(6) 1 calc PR A 2
C81 C -1.4353(6) 0.0303(4) 0.8068(7) 0.063(4) Uani 1 1 d . . .
H81A H -1.4725 0.0220 0.8103 0.076 Uiso 1 1 calc R . .
C82 C -1.4204(7) 0.0494(4) 0.7547(6) 0.075(4) Uani 1 1 d . . .
H82A H -1.4469 0.0546 0.7243 0.089 Uiso 1 1 calc R . .
C83 C -1.3646(7) 0.0606(5) 0.7491(7) 0.082(5) Uani 1 1 d . . .
H83A H -1.3526 0.0733 0.7141 0.098 Uiso 1 1 calc R . .
C84 C -1.3289(6) 0.0534(5) 0.7928(6) 0.076(5) Uani 1 1 d . . .
H84A H -1.2913 0.0612 0.7895 0.091 Uiso 1 1 calc R . .
C85 C -1.3466(6) 0.0342(4) 0.8442(6) 0.064(4) Uani 1 1 d . . .
H85A H -1.3206 0.0287 0.8749 0.077 Uiso 1 1 calc R . .
Cl1A Cl -0.8663(13) -0.1803(7) 0.8120(13) 0.130(4) Uani 0.695(10) 1 d PD A 1
Cl2A Cl -0.9651(6) -0.1417(4) 0.7720(7) 0.198(5) Uani 0.695(10) 1 d PD . 1
C86A C -0.9049(9) -0.1413(6) 0.8192(10) 0.095(8) Uani 0.695(10) 1 d PD A 1
Cl1B Cl -0.869(3) -0.1877(17) 0.816(3) 0.130(4) Uani 0.305(10) 1 d PD A 2
C86B C -0.872(3) -0.1672(9) 0.744(2) 0.095(8) Uani 0.305(10) 1 d PD A 2
Cl2B Cl -0.8906(13) -0.1209(8) 0.7544(16) 0.198(5) Uani 0.305(10) 1 d PD A 2
C11S C -0.900(3) -0.043(2) 0.679(3) 0.20(4) Uani 0.50 1 d P B 3
O11S O -0.869(4) -0.0701(16) 0.717(2) 0.36(6) Uani 0.50 1 d P B 3
C2S C -1.0419(7) -0.2637(5) 0.0683(10) 0.104(6) Uani 1 1 d . . .
Cl3 Cl -1.0407(3) -0.24343(18) 0.1386(3) 0.134(2) Uani 1 1 d . . .
Cl4 Cl -1.0758(3) -0.30458(16) 0.0678(3) 0.136(2) Uani 1 1 d . . .
C3S C -1.2108(10) -0.3606(6) 0.1174(11) 0.122(8) Uani 1 1 d . . .
Cl5 Cl -1.2458(6) -0.3695(4) 0.1833(5) 0.299(8) Uani 1 1 d . . .
Cl6 Cl -1.1687(4) -0.3911(3) 0.0996(5) 0.225(5) Uani 1 1 d . . .
C4S C -1.0210(18) -0.0714(11) 0.5681(17) 0.052(12) Uiso 0.25 1 d PD . .
Cl7 Cl -0.970(2) -0.0438(16) 0.537(2) 0.33(3) Uiso 0.25 1 d PD . .
Cl8 Cl -1.0432(16) -0.0538(11) 0.6379(15) 0.212(16) Uiso 0.25 1 d PD . .
C5S C -0.806(6) 0.103(3) 0.758(2) 0.26(8) Uiso 0.25 1 d PD . .
Cl9 Cl -0.8407(13) 0.0640(9) 0.7858(13) 0.153(10) Uiso 0.25 1 d PD . .
Cl10 Cl -0.8224(15) 0.1007(10) 0.6817(16) 0.179(12) Uiso 0.25 1 d PD . .
C12A C -1.0165(13) -0.3252(12) 0.2586(12) 0.095(11) Uani 0.590(14) 1 d P . 1
O12A O -1.048(2) -0.3324(7) 0.2359(9) 0.154(13) Uani 0.590(14) 1 d P . 1
C12B C -1.0910(19) -0.3102(18) 0.2298(16) 0.095(11) Uani 0.410(14) 1 d P . 2
O12B O -1.132(2) -0.3117(8) 0.2484(12) 0.154(13) Uani 0.410(14) 1 d P . 2
C7SA C -1.3378(10) -0.0930(6) 0.8177(11) 0.063(7) Uani 0.599(16) 1 d P C 1
O7SA O -1.3304(6) -0.0540(4) 0.8194(6) 0.056(5) Uani 0.599(16) 1 d P C 1
C7SB C -0.7625(15) -0.0226(16) 0.771(2) 0.103(18) Uani 0.401(16) 1 d P C 2
O7SB O -0.7690(9) -0.0318(7) 0.7160(10) 0.065(8) Uani 0.401(16) 1 d P C 2
C8SA C -1.0120(15) -0.0768(10) 1.087(2) 0.19(2) Uani 0.763(17) 1 d P D 1
O8SA O -1.0381(11) -0.0870(9) 1.1337(19) 0.228(16) Uani 0.763(17) 1 d P D 1
C8SB C -1.167(5) 0.033(3) 0.914(8) 0.19(2) Uani 0.237(17) 1 d P D 2
O8SB O -1.176(3) 0.025(3) 0.868(6) 0.228(16) Uani 0.237(17) 1 d P D 2

loop_
_atom_site_aniso_label
_atom_site_aniso_U_11
_atom_site_aniso_U_22
_atom_site_aniso_U_33
_atom_site_aniso_U_23
_atom_site_aniso_U_13
_atom_site_aniso_U_12
Rh1 0.0237(4) 0.0226(4) 0.0475(5) -0.0022(4) -0.0003(4) 0.0029(3)
Rh2 0.0276(4) 0.0264(4) 0.0457(5) -0.0012(4) -0.0035(4) 0.0028(3)
Rh3 0.0196(4) 0.0275(4) 0.0468(5) 0.0034(4) 0.0001(4) 0.0020(3)
P1 0.0256(13) 0.0292(14) 0.0499(17) -0.0040(13) -0.0041(13) 0.0014(11)
P2 0.0325(15) 0.0238(14) 0.0497(18) -0.0053(12) -0.0044(13) 0.0010(11)
P3 0.0241(13) 0.0272(14) 0.0536(18) 0.0085(14) 0.0022(13) -0.0036(11)
O1 0.031(4) 0.038(4) 0.063(6) -0.002(4) 0.002(4) 0.012(3)
O2 0.037(4) 0.038(4) 0.067(6) 0.005(4) -0.006(4) 0.013(3)
O3 0.033(4) 0.036(4) 0.054(5) 0.014(4) 0.005(4) 0.006(3)
O4 0.032(4) 0.040(4) 0.057(5) 0.000(4) -0.006(4) -0.008(3)
O5 0.037(4) 0.020(3) 0.058(5) -0.002(3) -0.009(4) 0.002(3)
O6 0.039(4) 0.027(4) 0.071(6) -0.007(4) 0.007(4) 0.005(3)
N2 0.041(6) 0.040(6) 0.053(6) 0.004(5) 0.008(5) 0.005(4)
C1 0.036(6) 0.026(6) 0.048(7) 0.001(5) 0.006(5) -0.006(5)
C2 0.028(5) 0.024(5) 0.045(7) 0.004(5) 0.003(5) -0.001(4)
C3 0.040(7) 0.054(8) 0.066(9) -0.005(6) -0.002(6) 0.001(6)
C4 0.043(8) 0.073(10) 0.068(9) -0.011(8) 0.024(7) 0.017(7)
C5 0.027(6) 0.075(9) 0.068(9) -0.007(7) 0.011(6) 0.028(6)
C6 0.026(6) 0.057(8) 0.071(9) -0.002(7) -0.004(6) -0.003(6)
C7 0.028(6) 0.036(7) 0.052(7) -0.003(5) -0.006(5) -0.001(5)
C8 0.048(7) 0.057(8) 0.056(8) 0.005(7) -0.015(6) 0.011(6)
C9 0.060(8) 0.043(8) 0.076(10) -0.002(7) -0.024(8) -0.006(7)
C10 0.056(10) 0.112(15) 0.101(13) 0.056(12) -0.010(9) 0.008(9)
C11 0.063(9) 0.074(11) 0.074(10) 0.010(9) -0.016(8) -0.008(8)
C12 0.043(7) 0.042(7) 0.067(9) -0.001(7) -0.009(6) 0.010(6)
C13 0.033(6) 0.053(7) 0.050(7) -0.019(6) 0.000(5) 0.005(5)
C14 0.028(6) 0.059(8) 0.093(10) -0.007(8) -0.006(7) -0.006(6)
C15 0.064(9) 0.064(9) 0.099(12) -0.011(9) 0.004(9) -0.028(7)
C16 0.067(10) 0.052(9) 0.094(12) -0.001(8) -0.027(9) -0.014(7)
C17 0.064(9) 0.044(8) 0.071(9) -0.004(7) -0.014(7) 0.000(7)
C18 0.043(7) 0.042(7) 0.067(9) -0.007(6) -0.015(6) 0.001(6)
C19 0.031(6) 0.029(6) 0.048(6) -0.001(5) 0.002(5) 0.006(5)
C20 0.009(5) 0.025(5) 0.063(8) 0.009(5) 0.001(5) 0.008(4)
C21 0.036(6) 0.047(8) 0.048(7) -0.011(6) 0.004(5) -0.003(6)
C22 0.061(8) 0.035(7) 0.066(9) 0.013(6) 0.016(6) 0.000(6)
C23 0.066(8) 0.024(6) 0.072(9) 0.003(6) 0.009(7) -0.007(5)
C24 0.067(8) 0.035(7) 0.056(8) -0.010(6) -0.011(6) -0.011(6)
C25 0.037(6) 0.038(6) 0.043(7) -0.001(5) -0.005(5) -0.010(6)
C26 0.050(7) 0.039(7) 0.058(8) 0.001(6) -0.006(6) -0.013(6)
C27 0.078(10) 0.035(7) 0.046(7) -0.007(6) 0.013(6) -0.016(7)
C28 0.075(10) 0.036(7) 0.081(11) -0.022(7) 0.021(8) 0.002(7)
C29 0.072(10) 0.066(10) 0.068(10) -0.009(8) 0.017(8) 0.030(8)
C30 0.069(9) 0.067(9) 0.043(7) -0.007(6) 0.004(6) 0.025(7)
C31 0.042(7) 0.036(7) 0.069(9) -0.010(6) -0.009(6) 0.009(6)
C32 0.046(8) 0.053(8) 0.100(11) -0.005(8) -0.011(7) -0.015(6)
C33 0.052(10) 0.087(12) 0.135(15) -0.031(11) -0.006(10) -0.026(9)
C34 0.057(11) 0.103(15) 0.155(19) -0.061(14) -0.042(12) -0.005(10)
C35 0.098(14) 0.087(13) 0.098(13) -0.014(10) -0.066(12) 0.031(11)
C36 0.039(8) 0.077(10) 0.092(11) 0.006(9) -0.019(7) 0.004(7)
C37 0.026(5) 0.032(6) 0.051(7) 0.002(5) 0.010(5) -0.001(5)
C38 0.027(5) 0.033(6) 0.041(7) 0.010(5) 0.011(5) 0.004(5)
C39 0.055(7) 0.028(6) 0.050(8) -0.004(5) 0.005(6) 0.005(6)
C40 0.083(10) 0.043(8) 0.060(9) -0.004(7) -0.010(7) 0.005(7)
C41 0.087(11) 0.030(7) 0.078(11) -0.004(7) 0.002(8) 0.009(7)
C42 0.044(7) 0.035(6) 0.057(8) -0.002(6) 0.009(6) 0.006(5)
C43 0.044(7) 0.020(5) 0.041(6) -0.006(5) -0.001(5) -0.001(5)
C44 0.045(8) 0.038(7) 0.087(10) 0.017(7) 0.009(7) 0.003(6)
C45 0.054(9) 0.041(8) 0.124(13) 0.039(8) -0.030(9) -0.005(7)
C46 0.094(11) 0.032(7) 0.068(9) 0.020(6) -0.010(8) -0.006(7)
C47 0.063(8) 0.042(7) 0.048(7) 0.015(6) -0.004(6) -0.010(6)
C48 0.031(6) 0.033(6) 0.068(8) 0.016(6) -0.002(5) -0.008(5)
C49 0.032(6) 0.033(6) 0.071(8) 0.012(6) -0.018(6) 0.007(5)
C50 0.036(7) 0.046(7) 0.080(10) 0.022(6) 0.014(6) 0.008(6)
C51 0.018(7) 0.078(11) 0.134(15) 0.051(11) 0.005(8) 0.000(6)
C52 0.037(9) 0.090(13) 0.121(15) 0.023(11) -0.027(9) -0.008(8)
C53 0.042(8) 0.071(10) 0.112(12) 0.019(8) -0.030(9) -0.007(8)
C54 0.038(6) 0.033(6) 0.067(8) 0.010(6) -0.003(6) -0.003(5)
C55 0.031(6) 0.026(6) 0.057(8) -0.013(6) -0.002(6) 0.002(5)
C56 0.033(6) 0.029(6) 0.073(9) -0.013(6) 0.001(6) 0.009(5)
C57 0.040(7) 0.073(9) 0.064(9) -0.008(7) 0.008(6) 0.025(7)
C58 0.038(7) 0.087(10) 0.077(10) 0.028(8) -0.002(7) 0.030(7)
C59 0.026(6) 0.045(7) 0.090(10) 0.001(7) 0.004(6) -0.001(5)
C60 0.032(6) 0.057(8) 0.078(10) 0.005(7) -0.003(6) 0.016(6)
C61 0.047(8) 0.057(8) 0.079(10) 0.015(7) -0.009(7) 0.016(6)
C62 0.023(6) 0.034(6) 0.077(9) 0.003(6) -0.005(5) 0.011(5)
C63 0.027(6) 0.060(8) 0.080(9) 0.027(7) 0.017(6) 0.015(5)
C64 0.045(7) 0.053(7) 0.078(10) 0.030(7) 0.006(7) 0.015(6)
C65 0.024(6) 0.046(7) 0.065(8) 0.004(6) 0.004(5) 0.001(5)
C66 0.027(6) 0.038(7) 0.093(10) 0.016(7) 0.008(6) 0.003(5)
C67 0.021(6) 0.031(6) 0.082(9) 0.002(6) 0.003(6) 0.008(5)
C68 0.023(6) 0.035(7) 0.069(9) 0.013(6) 0.006(6) 0.001(5)
C69 0.019(5) 0.029(6) 0.049(7) 0.005(5) 0.004(5) -0.003(4)
C70 0.030(6) 0.022(6) 0.066(8) -0.006(6) -0.004(6) 0.005(5)
C71 0.060(8) 0.018(6) 0.076(9) -0.005(6) 0.025(7) 0.007(5)
C72 0.094(10) 0.014(6) 0.081(10) -0.003(6) 0.030(8) -0.003(6)
C73 0.064(8) 0.019(6) 0.080(10) -0.003(6) 0.000(8) 0.004(6)
C74 0.088(10) 0.035(7) 0.052(8) -0.006(6) 0.008(7) -0.004(6)
C75 0.055(7) 0.024(6) 0.069(8) 0.017(6) -0.012(6) 0.001(5)
N1A 0.029(9) 0.052(6) 0.037(8) 0.002(5) -0.005(6) 0.014(6)
C76A 0.017(16) 0.025(14) 0.108(16) 0.021(13) 0.003(14) -0.011(10)
C77A 0.21(3) 0.14(3) 0.020(10) -0.015(12) -0.011(12) 0.07(2)
C78A 0.34(5) 0.43(5) 0.066(15) -0.07(2) -0.01(2) 0.34(5)
C79A 0.15(4) 0.12(3) 0.080(14) 0.01(2) 0.00(2) 0.10(3)
C80A 0.062(15) 0.027(19) 0.051(9) 0.004(13) 0.032(11) 0.011(13)
N1B 0.029(9) 0.052(6) 0.037(8) 0.002(5) -0.005(6) 0.014(6)
C76B 0.017(16) 0.025(14) 0.108(16) 0.021(13) 0.003(14) -0.011(10)
C77B 0.21(3) 0.14(3) 0.020(10) -0.015(12) -0.011(12) 0.07(2)
C78B 0.34(5) 0.43(5) 0.066(15) -0.07(2) -0.01(2) 0.34(5)
C79B 0.15(4) 0.12(3) 0.080(14) 0.01(2) 0.00(2) 0.10(3)
C80B 0.062(15) 0.027(19) 0.051(9) 0.004(13) 0.032(11) 0.011(13)
C81 0.046(8) 0.065(9) 0.080(10) -0.013(8) -0.009(7) -0.006(7)
C82 0.098(12) 0.076(10) 0.050(8) 0.026(7) -0.016(8) -0.005(9)
C83 0.086(12) 0.104(13) 0.055(9) 0.002(8) 0.004(9) -0.050(10)
C84 0.053(9) 0.114(14) 0.060(10) -0.010(9) 0.013(8) -0.032(9)
C85 0.050(9) 0.080(11) 0.063(9) 0.023(8) 0.015(7) -0.003(7)
Cl1A 0.122(5) 0.118(11) 0.150(7) 0.009(6) 0.032(5) 0.009(8)
Cl2A 0.185(11) 0.179(11) 0.231(13) -0.006(9) -0.042(10) 0.023(9)
C86A 0.13(2) 0.071(14) 0.079(15) 0.014(12) 0.011(14) 0.005(14)
Cl1B 0.122(5) 0.118(11) 0.150(7) 0.009(6) 0.032(5) 0.009(8)
C86B 0.13(2) 0.071(14) 0.079(15) 0.014(12) 0.011(14) 0.005(14)
Cl2B 0.185(11) 0.179(11) 0.231(13) -0.006(9) -0.042(10) 0.023(9)
C11S 0.18(5) 0.20(7) 0.23(7) -0.14(6) -0.06(5) 0.09(5)
O11S 0.73(16) 0.24(6) 0.11(3) 0.01(3) 0.10(6) -0.22(8)
C2S 0.070(11) 0.104(14) 0.139(17) -0.033(13) 0.009(11) 0.006(10)
Cl3 0.119(4) 0.128(5) 0.156(5) -0.002(4) -0.038(4) -0.005(4)
Cl4 0.127(4) 0.104(4) 0.179(6) 0.007(4) 0.008(4) 0.008(3)
C3S 0.14(2) 0.088(14) 0.137(19) 0.010(13) 0.030(15) 0.038(14)
Cl5 0.284(14) 0.44(2) 0.172(9) -0.024(11) 0.009(9) 0.216(14)
Cl6 0.201(9) 0.267(12) 0.208(9) 0.022(8) 0.024(7) 0.125(9)
C12A 0.079(19) 0.18(3) 0.024(12) 0.024(14) 0.036(12) -0.018(17)
O12A 0.35(5) 0.070(12) 0.040(10) 0.006(8) -0.003(17) 0.029(19)
C12B 0.079(19) 0.18(3) 0.024(12) 0.024(14) 0.036(12) -0.018(17)
O12B 0.35(5) 0.070(12) 0.040(10) 0.006(8) -0.003(17) 0.029(19)
C7SA 0.063(14) 0.045(13) 0.080(17) -0.020(12) 0.023(12) -0.001(11)
O7SA 0.043(8) 0.066(10) 0.061(10) 0.008(8) 0.016(7) 0.005(7)
C7SB 0.04(2) 0.20(5) 0.07(3) 0.04(3) -0.015(19) -0.01(3)
O7SB 0.041(13) 0.11(2) 0.040(14) -0.012(12) 0.004(10) 0.020(12)
C8SA 0.10(2) 0.12(3) 0.33(6) 0.01(3) 0.09(3) -0.026(19)
O8SA 0.096(17) 0.20(3) 0.39(5) -0.06(3) -0.02(2) -0.001(18)
C8SB 0.10(2) 0.12(3) 0.33(6) 0.01(3) 0.09(3) -0.026(19)
O8SB 0.096(17) 0.20(3) 0.39(5) -0.06(3) -0.02(2) -0.001(18)

loop_
_atom_type_symbol
_atom_type_description
_atom_type_scat_dispersion_real
_atom_type_scat_dispersion_imag
_atom_type_scat_source
C C 0.0033 0.0016 'International Tables Vol C Tables 4.2.6.8 and 6.1.1.4'
H H 0.0000 0.0000 'International Tables Vol C Tables 4.2.6.8 and 6.1.1.4'
N N 0.0061 0.0033 'International Tables Vol C Tables 4.2.6.8 and 6.1.1.4'
O O 0.0106 0.0060 'International Tables Vol C Tables 4.2.6.8 and 6.1.1.4'
P P 0.1023 0.0942 'International Tables Vol C Tables 4.2.6.8 and 6.1.1.4'
Cl Cl 0.1484 0.1585 'International Tables Vol C Tables 4.2.6.8 and 6.1.1.4'
Rh Rh -1.1178 0.9187 'International Tables Vol C Tables 4.2.6.8 and 6.1.1.4'

loop_
_geom_angle_atom_site_label_1
_geom_angle_atom_site_label_2
_geom_angle_atom_site_label_3
_geom_angle
_geom_angle_site_symmetry_1
_geom_angle_site_symmetry_3
_geom_angle_publ_flag
C20 Rh1 O1 91.1(3) . . ?
C20 Rh1 N1A 98.6(7) . . ?
O1 Rh1 N1A 83.4(8) . . ?
C20 Rh1 O5 175.4(3) . . ?
O1 Rh1 O5 84.5(3) . . ?
N1A Rh1 O5 82.1(7) . . ?
C20 Rh1 P1 88.8(2) . . ?
O1 Rh1 P1 173.5(2) . . ?
N1A Rh1 P1 103.0(8) . . ?
O5 Rh1 P1 95.47(19) . . ?
C20 Rh1 N1B 98.6(14) . . ?
O1 Rh1 N1B 88.8(16) . . ?
N1A Rh1 N1B 5(2) . . ?
O5 Rh1 N1B 82.5(14) . . ?
P1 Rh1 N1B 97.7(16) . . ?
C20 Rh1 Rh2 96.7(3) . . ?
O1 Rh1 Rh2 86.2(2) . . ?
N1A Rh1 Rh2 161.7(8) . . ?
O5 Rh1 Rh2 81.8(2) . . ?
P1 Rh1 Rh2 87.33(9) . . ?
N1B Rh1 Rh2 164.0(15) . . ?
C2 Rh2 O6 91.7(3) . . ?
C2 Rh2 O2 176.5(4) . . ?
O6 Rh2 O2 84.8(3) . . ?
C2 Rh2 P2 87.8(3) . . ?
O6 Rh2 P2 175.7(3) . . ?
O2 Rh2 P2 95.7(2) . . ?
C2 Rh2 Rh1 96.1(3) . . ?
O6 Rh2 Rh1 87.5(2) . . ?
O2 Rh2 Rh1 83.6(2) . . ?
P2 Rh2 Rh1 88.32(8) . . ?
C2 Rh2 Cl1B 95.7(15) . . ?
O6 Rh2 Cl1B 88.0(19) . . ?
O2 Rh2 Cl1B 84.4(14) . . ?
P2 Rh2 Cl1B 96.3(19) . . ?
Rh1 Rh2 Cl1B 167.5(12) . . ?
C2 Rh2 Cl1A 96.4(6) . . ?
O6 Rh2 Cl1A 83.0(8) . . ?
O2 Rh2 Cl1A 83.3(6) . . ?
P2 Rh2 Cl1A 101.3(7) . . ?
Rh1 Rh2 Cl1A 164.5(5) . . ?
Cl1B Rh2 Cl1A 5(2) . . ?
C38 Rh3 O3 87.2(3) 4_557 . ?
C38 Rh3 O4 171.1(3) 4_557 . ?
O3 Rh3 O4 84.2(3) . . ?
C38 Rh3 P3 96.4(3) 4_557 . ?
O3 Rh3 P3 174.3(2) . . ?
O4 Rh3 P3 92.1(2) . . ?
C38 Rh3 N2 99.6(4) 4_557 . ?
O3 Rh3 N2 85.1(3) . . ?
O4 Rh3 N2 81.9(3) . . ?
P3 Rh3 N2 98.7(3) . . ?
C38 Rh3 Rh3 93.9(3) 4_557 4_557 ?
O3 Rh3 Rh3 86.3(2) . 4_557 ?
O4 Rh3 Rh3 83.3(2) . 4_557 ?
P3 Rh3 Rh3 88.98(9) . 4_557 ?
N2 Rh3 Rh3 163.5(3) . 4_557 ?
C1 P1 C13 105.1(4) . . ?
C1 P1 C7 103.5(5) . . ?
C13 P1 C7 103.4(4) . . ?
C1 P1 Rh1 112.1(4) . . ?
C13 P1 Rh1 111.1(3) . . ?
C7 P1 Rh1 120.3(4) . . ?
C19 P2 C25 106.0(5) . . ?
C19 P2 C31 104.6(4) . . ?
C25 P2 C31 103.9(4) . . ?
C19 P2 Rh2 112.2(4) . . ?
C25 P2 Rh2 116.5(4) . . ?
C31 P2 Rh2 112.5(3) . . ?
C49 P3 C37 105.4(5) . . ?
C49 P3 C43 98.5(5) . . ?
C37 P3 C43 104.7(5) . . ?
C49 P3 Rh3 123.2(4) . . ?
C37 P3 Rh3 109.0(3) . . ?
C43 P3 Rh3 114.1(4) . . ?
C55 O1 Rh1 118.4(7) . . ?
C55 O2 Rh2 120.6(7) . . ?
C68 O3 Rh3 118.7(7) . . ?
C68 O4 Rh3 118.9(7) 4_557 . ?
C69 O5 Rh1 120.6(7) . . ?
C69 O6 Rh2 116.4(6) . . ?
C81 N2 C85 117.9(11) . . ?
C81 N2 Rh3 125.7(9) . . ?
C85 N2 Rh3 115.0(9) . . ?
C2 C1 C6 122.4(10) . . ?
C2 C1 P1 115.8(8) . . ?
C6 C1 P1 121.4(9) . . ?
C1 C2 C3 117.0(9) . . ?
C1 C2 Rh2 123.6(8) . . ?
C3 C2 Rh2 119.4(8) . . ?
C4 C3 C2 120.4(12) . . ?
C5 C4 C3 120.5(12) . . ?
C4 C5 C6 121.3(10) . . ?
C5 C6 C1 118.1(11) . . ?
C8 C7 C12 118.4(11) . . ?
C8 C7 P1 119.3(9) . . ?
C12 C7 P1 122.3(9) . . ?
C7 C8 C9 122.0(12) . . ?
C10 C9 C8 117.0(13) . . ?
C9 C10 C11 122.0(14) . . ?
C12 C11 C10 119.5(14) . . ?
C11 C12 C7 121.2(13) . . ?
C14 C13 C18 120.0 . . ?
C14 C13 P1 121.2(4) . . ?
C18 C13 P1 118.8(4) . . ?
C15 C14 C13 120.0 . . ?
C16 C15 C14 120.0 . . ?
C15 C16 C17 120.0 . . ?
C18 C17 C16 120.0 . . ?
C17 C18 C13 120.0 . . ?
C20 C19 C24 120.6(10) . . ?
C20 C19 P2 118.0(8) . . ?
C24 C19 P2 121.2(9) . . ?
C19 C20 C21 117.4(9) . . ?
C19 C20 Rh1 121.1(8) . . ?
C21 C20 Rh1 121.5(8) . . ?
C22 C21 C20 122.0(11) . . ?
C21 C22 C23 120.8(11) . . ?
C24 C23 C22 117.7(10) . . ?
C23 C24 C19 121.3(11) . . ?
C26 C25 C30 118.0(11) . . ?
C26 C25 P2 123.3(9) . . ?
C30 C25 P2 118.8(8) . . ?
C25 C26 C27 119.3(12) . . ?
C28 C27 C26 123.0(13) . . ?
C27 C28 C29 117.7(12) . . ?
C28 C29 C30 120.7(13) . . ?
C25 C30 C29 121.2(13) . . ?
C32 C31 C36 120.0 . . ?
C32 C31 P2 121.9(5) . . ?
C36 C31 P2 118.1(5) . . ?
C33 C32 C31 120.0 . . ?
C32 C33 C34 120.0 . . ?
C33 C34 C35 120.0 . . ?
C36 C35 C34 120.0 . . ?
C35 C36 C31 120.0 . . ?
C42 C37 C38 121.9(11) . . ?
C42 C37 P3 122.0(9) . . ?
C38 C37 P3 115.9(8) . . ?
C37 C38 C39 116.2(9) . . ?
C37 C38 Rh3 124.3(8) . 4_557 ?
C39 C38 Rh3 119.1(8) . 4_557 ?
C40 C39 C38 120.5(11) . . ?
C39 C40 C41 122.2(13) . . ?
C42 C41 C40 118.6(12) . . ?
C41 C42 C37 120.4(12) . . ?
C44 C43 C48 118.9(10) . . ?
C44 C43 P3 123.1(9) . . ?
C48 C43 P3 117.8(8) . . ?
C43 C44 C45 121.2(12) . . ?
C46 C45 C44 118.4(12) . . ?
C47 C46 C45 121.8(12) . . ?
C46 C47 C48 119.7(12) . . ?
C47 C48 C43 120.0(11) . . ?
C50 C49 C54 118.4(11) . . ?
C50 C49 P3 122.0(10) . . ?
C54 C49 P3 119.0(9) . . ?
C49 C50 C51 120.4(14) . . ?
C52 C51 C50 120.2(15) . . ?
C53 C52 C51 121.4(14) . . ?
C52 C53 C54 118.6(16) . . ?
C49 C54 C53 121.0(13) . . ?
O1 C55 O2 124.3(10) . . ?
O1 C55 C56 118.0(11) . . ?
O2 C55 C56 117.7(11) . . ?
C57 C56 C61 118.4(10) . . ?
C57 C56 C55 121.1(11) . . ?
C61 C56 C55 120.4(12) . . ?
C56 C57 C58 120.4(12) . . ?
C59 C58 C57 120.3(13) . . ?
C58 C59 C60 119.9(11) . . ?
C58 C59 C62 120.0(12) . . ?
C60 C59 C62 119.9(11) . . ?
C61 C60 C59 118.3(13) . . ?
C56 C61 C60 122.6(12) . . ?
C63 C62 C67 118.0(10) . . ?
C63 C62 C59 121.6(10) . . ?
C67 C62 C59 120.2(10) . . ?
C62 C63 C64 121.3(11) . . ?
C63 C64 C65 120.1(11) . . ?
C66 C65 C64 119.6(10) . . ?
C66 C65 C68 121.4(10) . . ?
C64 C65 C68 119.0(10) . . ?
C65 C66 C67 120.4(11) . . ?
C66 C67 C62 120.5(11) . . ?
O3 C68 O4 127.4(10) . 4_557 ?
O3 C68 C65 118.3(11) . . ?
O4 C68 C65 114.3(10) 4_557 . ?
O5 C69 O6 126.4(10) . . ?
O5 C69 C70 117.8(10) . . ?
O6 C69 C70 115.7(10) . . ?
C71 C70 C75 116.6(10) . . ?
C71 C70 C69 122.9(11) . . ?
C75 C70 C69 120.5(10) . . ?
C70 C71 C72 123.8(12) . . ?
C73 C72 C71 118.9(12) . . ?
C72 C73 C74 120.2(10) . . ?
C72 C73 C73 121.2(15) . 4_557 ?
C74 C73 C73 118.7(14) . 4_557 ?
C75 C74 C73 118.5(12) . . ?
C74 C75 C70 121.8(12) . . ?
C76A N1A C80A 120.0 . . ?
C76A N1A Rh1 124.7(18) . . ?
C80A N1A Rh1 113.4(17) . . ?
C77A C76A N1A 120.0 . . ?
C76A C77A C78A 120.0 . . ?
C79A C78A C77A 120.0 . . ?
C78A C79A C80A 120.0 . . ?
C79A C80A N1A 120.0 . . ?
C76B N1B C80B 120.0 . . ?
C76B N1B Rh1 132(4) . . ?
C80B N1B Rh1 108(4) . . ?
C77B C76B N1B 120.0 . . ?
C76B C77B C78B 120.0 . . ?
C79B C78B C77B 120.0 . . ?
C78B C79B C80B 120.0 . . ?
C79B C80B N1B 120.0 . . ?
N2 C81 C82 123.8(13) . . ?
C81 C82 C83 117.6(14) . . ?
C84 C83 C82 119.6(14) . . ?
C83 C84 C85 119.9(13) . . ?
N2 C85 C84 121.1(13) . . ?
C86A Cl1A Rh2 101.1(15) . . ?
C86A Cl2A Cl2A 174.3(17) . 3_356 ?
Cl1A C86A Cl2A 112.1(15) . . ?
C86B Cl1B Rh2 169(4) . . ?
Cl2B C86B Cl1B 107.1(16) . . ?
Cl4 C2S Cl3 113.0(13) . . ?
Cl6 C3S Cl5 113.5(14) . . ?
Cl7 C4S Cl8 110.9(17) . . ?
Cl10 C5S Cl9 102(3) . . ?

loop_
_geom_bond_atom_site_label_1
_geom_bond_atom_site_label_2
_geom_bond_distance
_geom_bond_site_symmetry_2
_geom_bond_publ_flag
Rh1 C20 2.021(9) . ?
Rh1 O1 2.140(7) . ?
Rh1 N1A 2.17(3) . ?
Rh1 O5 2.193(6) . ?
Rh1 P1 2.198(3) . ?
Rh1 N1B 2.27(6) . ?
Rh1 Rh2 2.5229(12) . ?
Rh2 C2 1.990(10) . ?
Rh2 O6 2.114(7) . ?
Rh2 O2 2.158(7) . ?
Rh2 P2 2.193(3) . ?
Rh2 Cl1B 2.61(6) . ?
Rh2 Cl1A 2.79(2) . ?
Rh3 C38 2.022(10) 4_557 ?
Rh3 O3 2.155(7) . ?
Rh3 O4 2.201(7) . ?
Rh3 P3 2.208(3) . ?
Rh3 N2 2.254(10) . ?
Rh3 Rh3 2.5288(17) 4_557 ?
P1 C1 1.789(11) . ?
P1 C13 1.833(6) . ?
P1 C7 1.835(11) . ?
P2 C19 1.786(11) . ?
P2 C25 1.815(11) . ?
P2 C31 1.850(6) . ?
P3 C49 1.832(11) . ?
P3 C37 1.840(11) . ?
P3 C43 1.843(11) . ?
O1 C55 1.249(13) . ?
O2 C55 1.286(13) . ?
O3 C68 1.232(13) . ?
O4 C68 1.233(14) 4_557 ?
O5 C69 1.239(12) . ?
O6 C69 1.254(13) . ?
N2 C81 1.300(16) . ?
N2 C85 1.379(16) . ?
C1 C2 1.371(14) . ?
C1 C6 1.435(16) . ?
C2 C3 1.431(16) . ?
C3 C4 1.413(17) . ?
C4 C5 1.348(18) . ?
C5 C6 1.385(17) . ?
C7 C8 1.367(17) . ?
C7 C12 1.409(17) . ?
C8 C9 1.412(18) . ?
C9 C10 1.36(2) . ?
C10 C11 1.41(2) . ?
C11 C12 1.329(18) . ?
C13 C14 1.3900 . ?
C13 C18 1.3900 . ?
C14 C15 1.3900 . ?
C15 C16 1.3900 . ?
C16 C17 1.3900 . ?
C17 C18 1.3900 . ?
C19 C20 1.400(15) . ?
C19 C24 1.407(16) . ?
C20 C21 1.405(15) . ?
C21 C22 1.369(17) . ?
C22 C23 1.414(18) . ?
C23 C24 1.390(18) . ?
C25 C26 1.381(15) . ?
C25 C30 1.382(16) . ?
C26 C27 1.400(17) . ?
C27 C28 1.356(19) . ?
C28 C29 1.37(2) . ?
C29 C30 1.401(18) . ?
C31 C32 1.3900 . ?
C31 C36 1.3900 . ?
C32 C33 1.3900 . ?
C33 C34 1.3900 . ?
C34 C35 1.3900 . ?
C35 C36 1.3900 . ?
C37 C42 1.375(15) . ?
C37 C38 1.379(15) . ?
C38 C39 1.414(16) . ?
C38 Rh3 2.022(10) 4_557 ?
C39 C40 1.342(17) . ?
C40 C41 1.370(19) . ?
C41 C42 1.354(18) . ?
C43 C44 1.340(16) . ?
C43 C48 1.408(15) . ?
C44 C45 1.434(18) . ?
C45 C46 1.36(2) . ?
C46 C47 1.352(18) . ?
C47 C48 1.399(16) . ?
C49 C50 1.377(16) . ?
C49 C54 1.383(16) . ?
C50 C51 1.392(18) . ?
C51 C52 1.36(2) . ?
C52 C53 1.35(2) . ?
C53 C54 1.413(17) . ?
C55 C56 1.488(15) . ?
C56 C57 1.366(17) . ?
C56 C61 1.371(18) . ?
C57 C58 1.422(16) . ?
C58 C59 1.349(18) . ?
C59 C60 1.408(18) . ?
C59 C62 1.512(15) . ?
C60 C61 1.385(16) . ?
C62 C63 1.360(16) . ?
C62 C67 1.408(16) . ?
C63 C64 1.377(15) . ?
C64 C65 1.379(17) . ?
C65 C66 1.363(16) . ?
C65 C68 1.543(15) . ?
C66 C67 1.370(15) . ?
C68 O4 1.233(14) 4_557 ?
C69 C70 1.502(15) . ?
C70 C71 1.340(16) . ?
C70 C75 1.404(17) . ?
C71 C72 1.384(15) . ?
C72 C73 1.353(18) . ?
C73 C74 1.404(18) . ?
C73 C73 1.53(2) 4_557 ?
C74 C75 1.376(15) . ?
N1A C76A 1.3900 . ?
N1A C80A 1.3900 . ?
C76A C77A 1.3900 . ?
C77A C78A 1.3900 . ?
C78A C79A 1.3900 . ?
C79A C80A 1.3900 . ?
N1B C76B 1.3900 . ?
N1B C80B 1.3900 . ?
C76B C77B 1.3900 . ?
C77B C78B 1.3900 . ?
C78B C79B 1.3900 . ?
C79B C80B 1.3900 . ?
C81 C82 1.399(19) . ?
C82 C83 1.41(2) . ?
C83 C84 1.32(2) . ?
C84 C85 1.409(19) . ?
Cl1A C86A 1.714(18) . ?
Cl2A C86A 1.790(17) . ?
Cl2A Cl2A 1.94(2) 3_356 ?
Cl1B C86B 1.78(2) . ?
C86B Cl2B 1.77(2) . ?
C11S O11S 1.50(9) . ?
C2S Cl4 1.705(19) . ?
C2S Cl3 1.73(2) . ?
C3S Cl6 1.56(2) . ?
C3S Cl5 1.72(2) . ?
C4S Cl7 1.74(2) . ?
C4S Cl8 1.76(2) . ?
C5S Cl10 1.75(2) . ?
C5S Cl9 1.76(2) . ?
C12A C12A 0.88(5) 3_355 ?
C12A O12A 0.94(5) . ?
C12A O12A 1.57(6) 3_355 ?
O12A C12A 1.57(6) 3_355 ?
C12B O12B 1.08(6) . ?
C7SA O7SA 1.44(3) . ?
C7SB O7SB 1.28(5) . ?
C8SA O8SA 1.27(5) . ?
C8SB O8SB 1.1(2) . ?

loop_
_geom_torsion_atom_site_label_1
_geom_torsion_atom_site_label_2
_geom_torsion_atom_site_label_3
_geom_torsion_atom_site_label_4
_geom_torsion
_geom_torsion_site_symmetry_1
_geom_torsion_site_symmetry_2
_geom_torsion_site_symmetry_3
_geom_torsion_site_symmetry_4
_geom_torsion_publ_flag
P1 Rh1 Rh2 P2 101.14(10) . . . . ?
C20 Rh1 Rh2 C2 -74.9(4) . . . . ?
P1 Rh1 Rh2 C2 13.5(3) . . . . ?
C20 Rh1 Rh2 P2 12.7(2) . . . . ?
O1 Rh1 Rh2 O2 17.9(3) . . . . ?
O5 Rh1 Rh2 O6 18.0(3) . . . . ?
P3 Rh3 Rh3 P3 75.80(14) . . 4_557 4_557 ?
C38 Rh3 Rh3 C38 -116.9(6) 4_557 . 4_557 . ?
P3 Rh3 Rh3 C38 -20.5(3) . . 4_557 . ?
O4 Rh3 Rh3 O3 -15.2(3) . . 4_557 4_557 ?
